data_7114092
loop_
_publ_author_name
'Adams, Christopher J.'
'Anderson, Kirsty M.'
'Connelly, Neil G.'
'Harding, David J.'
'Orpen, A. Guy'
'Patron, Elena'
'Rieger, Philip H.'

_publ_section_title
;
 The d2/d3 alkyne redox pair [WF2(PhC&#xE002;CPh)Tp&#x2032;]z (z = +1 or
 0): missing links in a &#x2018;redox family tree&#x2019;
;
_journal_issue 2
_journal_name_full 'Chemical Communications'
_journal_page_first 130
_journal_paper_doi 10.1039/b109535h
_journal_year 2002
_chemical_formula_sum 'C29 H31 B2 F6 N6 W'
_chemical_formula_weight 783.07
_chemical_name_systematic
;
?
;
_space_group_IT_number 14
_symmetry_cell_setting monoclinic
_symmetry_space_group_name_Hall '-P 2ybc'
_symmetry_space_group_name_H-M 'P 1 21/c 1'
_atom_sites_solution_hydrogens geom
_atom_sites_solution_primary direct
_atom_sites_solution_secondary difmap
_audit_creation_method SHELXL-97
_cell_angle_alpha 90.00
_cell_angle_beta 99.574(2)
_cell_angle_gamma 90.00
_cell_formula_units_Z 4
_cell_length_a 12.2631(16)
_cell_length_b 12.5168(17)
_cell_length_c 20.124(3)
_cell_measurement_reflns_used 205
_cell_measurement_temperature 173(2)
_cell_volume 3045.9(7)
_computing_cell_refinement 'Bruker SMART'
_computing_data_collection 'Bruker SMART'
_computing_data_reduction 'Bruker SAINT'
_computing_molecular_graphics 'Bruker SHELXTL'
_computing_publication_material 'Bruker SHELXTL'
_computing_structure_refinement 'SHELXL-97 (Sheldrick, 1997)'
_computing_structure_solution 'SHELXS-97 (Sheldrick, 1990)'
_diffrn_ambient_temperature 173(2)
_diffrn_measured_fraction_theta_full 1.000
_diffrn_measured_fraction_theta_max 1.000
_diffrn_measurement_device_type 'Siemens CCD area detector'
_diffrn_measurement_method 'omega scans with narrow frames'
_diffrn_radiation_monochromator graphite
_diffrn_radiation_source 'fine-focus sealed tube'
_diffrn_radiation_type MoK\a
_diffrn_radiation_wavelength 0.71073
_diffrn_reflns_av_R_equivalents 0.0426
_diffrn_reflns_av_sigmaI/netI 0.0486
_diffrn_reflns_limit_h_max 13
_diffrn_reflns_limit_h_min -14
_diffrn_reflns_limit_k_max 14
_diffrn_reflns_limit_k_min -14
_diffrn_reflns_limit_l_max 23
_diffrn_reflns_limit_l_min -14
_diffrn_reflns_number 15983
_diffrn_reflns_theta_full 25.00
_diffrn_reflns_theta_max 25.00
_diffrn_reflns_theta_min 1.68
_diffrn_standards_decay_% none
_exptl_absorpt_coefficient_mu 3.860
_exptl_absorpt_correction_T_max 0.491509
_exptl_absorpt_correction_T_min 0.362619
_exptl_absorpt_correction_type multi-scan
_exptl_absorpt_process_details 'SADABS (Sheldrick 1996)'
_exptl_crystal_colour red
_exptl_crystal_density_diffrn 1.708
_exptl_crystal_density_meas ?
_exptl_crystal_density_method 'not measured'
_exptl_crystal_description plate
_exptl_crystal_F_000 1540
_exptl_crystal_size_max 0.20
_exptl_crystal_size_mid 0.20
_exptl_crystal_size_min 0.01
_refine_diff_density_max 0.836
_refine_diff_density_min -0.671
_refine_diff_density_rms 0.106
_refine_ls_extinction_method none
_refine_ls_goodness_of_fit_ref 0.981
_refine_ls_hydrogen_treatment constr
_refine_ls_matrix_type full
_refine_ls_number_parameters 403
_refine_ls_number_reflns 5366
_refine_ls_number_restraints 0
_refine_ls_restrained_S_all 0.981
_refine_ls_R_factor_all 0.0440
_refine_ls_R_factor_gt 0.0275
_refine_ls_shift/su_max 0.008
_refine_ls_shift/su_mean 0.000
_refine_ls_structure_factor_coef Fsqd
_refine_ls_weighting_details 'calc w=1/[\s^2^(Fo^2^)+(0.0283P)^2^+0.0000P] where P=(Fo^2^+2Fc^2^)/3'
_refine_ls_weighting_scheme calc
_refine_ls_wR_factor_gt 0.0577
_refine_ls_wR_factor_ref 0.0618
_reflns_number_gt 4171
_reflns_number_total 5366
_reflns_threshold_expression >2sigma(I)
_cod_data_source_file b109535h.txt
_cod_data_source_block 1+[BF4]-
_cod_depositor_comments
;
The following automatic conversions were performed:

'_symmetry_cell_setting' value 'Monoclinic' changed to 'monoclinic'
according to
/usr/data/users/saulius/automatic-downloads/retrospective/RSC/lib/dictionaries/cif_core.dic
dictionary named 'cif_core.dic' version 2.4.2 from 2011-04-26.

Automatic conversion script
Id: cif_fix_values 2281 2013-09-26 08:29:07Z andrius 

The following automatic conversions were performed:

'_exptl_crystal_density_meas' value 'not measured' was changed to '?'
- the value is perceived as not measured.

Automatic conversion script
Id: cif_fix_values 3008 2015-01-20 13:52:24Z robertas 
;
_cod_original_sg_symbol_H-M P2(1)/c
_cod_database_code 7114092

loop_
_symmetry_equiv_pos_as_xyz
'x, y, z'
'-x, y+1/2, -z+1/2'
'-x, -y, -z'
'x, -y-1/2, z-1/2'

loop_
_atom_site_label
_atom_site_type_symbol
_atom_site_fract_x
_atom_site_fract_y
_atom_site_fract_z
_atom_site_U_iso_or_equiv
_atom_site_adp_type
_atom_site_occupancy
_atom_site_symmetry_multiplicity
_atom_site_calc_flag
_atom_site_refinement_flags
W1 W 0.763439(14) 0.959127(14) 0.111053(9) 0.01925(6) Uani 1 1 d .
F1 F 0.6658(2) 1.06493(19) 0.06944(13) 0.0263(6) Uani 1 1 d .
F2 F 0.89126(19) 1.0409(2) 0.14333(12) 0.0263(6) Uani 1 1 d .
N1 N 0.6514(3) 0.8497(3) 0.05547(18) 0.0223(9) Uani 1 1 d .
N2 N 0.6882(3) 0.7691(3) 0.01702(18) 0.0222(9) Uani 1 1 d .
C1 C 0.5399(4) 0.8382(4) 0.0499(2) 0.0248(11) Uani 1 1 d .
C2 C 0.4707(4) 0.9130(4) 0.0823(3) 0.0316(12) Uani 1 1 d .
H2A H 0.4865 0.9866 0.0703 0.047 Uiso 1 1 calc R
H2B H 0.4875 0.9046 0.1313 0.047 Uiso 1 1 calc R
H2C H 0.3923 0.8973 0.0666 0.047 Uiso 1 1 calc R
C3 C 0.5068(4) 0.7517(4) 0.0094(2) 0.0291(11) Uani 1 1 d .
H3A H 0.4333 0.7258 -0.0027 0.035 Uiso 1 1 calc R
C4 C 0.6007(4) 0.7095(4) -0.0102(2) 0.0256(11) Uani 1 1 d .
C5 C 0.6111(4) 0.6134(4) -0.0529(2) 0.0316(12) Uani 1 1 d .
H5A H 0.6574 0.6308 -0.0867 0.047 Uiso 1 1 calc R
H5B H 0.5376 0.5914 -0.0756 0.047 Uiso 1 1 calc R
H5C H 0.6452 0.5549 -0.0243 0.047 Uiso 1 1 calc R
N3 N 0.8273(3) 0.9680(3) 0.01551(18) 0.0216(8) Uani 1 1 d .
N4 N 0.8363(3) 0.8770(3) -0.02176(19) 0.0242(9) Uani 1 1 d .
C6 C 0.8553(3) 1.0509(4) -0.0205(2) 0.0230(10) Uani 1 1 d .
C7 C 0.8543(4) 1.1634(3) 0.0039(3) 0.0293(12) Uani 1 1 d .
H7A H 0.8896 1.1666 0.0513 0.044 Uiso 1 1 calc R
H7B H 0.7777 1.1884 -0.0003 0.044 Uiso 1 1 calc R
H7C H 0.8950 1.2089 -0.0231 0.044 Uiso 1 1 calc R
C8 C 0.8823(4) 1.0132(4) -0.0799(2) 0.0287(12) Uani 1 1 d .
H8A H 0.9057 1.0548 -0.1144 0.034 Uiso 1 1 calc R
C9 C 0.8691(4) 0.9037(4) -0.0799(2) 0.0241(11) Uani 1 1 d .
C10 C 0.8848(4) 0.8231(4) -0.1322(2) 0.0342(13) Uani 1 1 d .
H10A H 0.9332 0.7657 -0.1114 0.051 Uiso 1 1 calc R
H10B H 0.9187 0.8575 -0.1675 0.051 Uiso 1 1 calc R
H10C H 0.8129 0.7931 -0.1521 0.051 Uiso 1 1 calc R
N5 N 0.8727(3) 0.8272(3) 0.12775(19) 0.0216(9) Uani 1 1 d .
N6 N 0.8835(3) 0.7550(3) 0.07719(19) 0.0223(9) Uani 1 1 d .
C11 C 0.9446(4) 0.7967(4) 0.1834(2) 0.0247(11) Uani 1 1 d .
C12 C 0.9611(4) 0.8592(4) 0.2479(2) 0.0330(12) Uani 1 1 d .
H12A H 0.8930 0.8573 0.2674 0.050 Uiso 1 1 calc R
H12B H 0.9792 0.9334 0.2387 0.050 Uiso 1 1 calc R
H12C H 1.0218 0.8277 0.2797 0.050 Uiso 1 1 calc R
C13 C 0.9990(4) 0.7071(4) 0.1680(3) 0.0309(12) Uani 1 1 d .
H13A H 1.0538 0.6690 0.1977 0.037 Uiso 1 1 calc R
C14 C 0.9595(4) 0.6819(4) 0.1013(3) 0.0282(12) Uani 1 1 d .
C15 C 0.9923(4) 0.5926(4) 0.0598(3) 0.0372(13) Uani 1 1 d .
H15A H 0.9265 0.5641 0.0309 0.056 Uiso 1 1 calc R
H15B H 1.0273 0.5358 0.0895 0.056 Uiso 1 1 calc R
H15C H 1.0447 0.6190 0.0318 0.056 Uiso 1 1 calc R
B1 B 0.8097(4) 0.7655(4) 0.0070(3) 0.0246(13) Uani 1 1 d .
C16 C 0.6983(3) 0.8967(4) 0.1908(2) 0.0199(11) Uani 1 1 d .
C17 C 0.7155(4) 1.0018(4) 0.1995(2) 0.0231(11) Uani 1 1 d .
C18 C 0.7159(3) 1.0961(4) 0.2419(2) 0.0225(11) Uani 1 1 d .
C19 C 0.7302(4) 1.1964(4) 0.2156(3) 0.0291(12) Uani 1 1 d .
H19A H 0.7405 1.2037 0.1700 0.035 Uiso 1 1 calc R
C20 C 0.7293(4) 1.2864(4) 0.2558(3) 0.0356(13) Uani 1 1 d .
H20A H 0.7368 1.3556 0.2377 0.043 Uiso 1 1 calc R
C21 C 0.7177(4) 1.2746(4) 0.3222(3) 0.0406(14) Uani 1 1 d .
H21A H 0.7186 1.3361 0.3499 0.049 Uiso 1 1 calc R
C22 C 0.7046(4) 1.1750(4) 0.3491(3) 0.0408(14) Uani 1 1 d .
H22A H 0.6962 1.1681 0.3950 0.049 Uiso 1 1 calc R
C23 C 0.7037(4) 1.0858(4) 0.3092(2) 0.0315(12) Uani 1 1 d .
H23A H 0.6948 1.0171 0.3276 0.038 Uiso 1 1 calc R
C24 C 0.6598(4) 0.8025(4) 0.2165(2) 0.0265(11) Uani 1 1 d .
C25 C 0.5989(4) 0.8065(4) 0.2701(2) 0.0285(12) Uani 1 1 d .
H25A H 0.5837 0.8738 0.2883 0.034 Uiso 1 1 calc R
C26 C 0.5609(4) 0.7148(4) 0.2966(3) 0.0389(13) Uani 1 1 d .
H26A H 0.5207 0.7192 0.3330 0.047 Uiso 1 1 calc R
C27 C 0.5815(4) 0.6164(5) 0.2700(3) 0.0412(14) Uani 1 1 d .
H27A H 0.5569 0.5530 0.2889 0.049 Uiso 1 1 calc R
C28 C 0.6385(4) 0.6101(4) 0.2155(3) 0.0381(13) Uani 1 1 d .
H28A H 0.6510 0.5427 0.1963 0.046 Uiso 1 1 calc R
C29 C 0.6761(4) 0.7016(4) 0.1901(2) 0.0278(11) Uani 1 1 d .
H29A H 0.7148 0.6965 0.1531 0.033 Uiso 1 1 calc R
B2 B 0.7607(6) 0.4165(5) 0.0825(3) 0.0406(16) Uani 1 1 d .
F3 F 0.7524(3) 0.4002(3) 0.01411(16) 0.0638(10) Uani 1 1 d .
F4 F 0.8545(3) 0.3670(3) 0.11553(18) 0.0646(10) Uani 1 1 d .
F5 F 0.6680(3) 0.3749(3) 0.10483(18) 0.0641(10) Uani 1 1 d .
F6 F 0.7642(3) 0.5254(2) 0.09504(18) 0.0613(10) Uani 1 1 d .

loop_
_atom_site_aniso_label
_atom_site_aniso_U_11
_atom_site_aniso_U_22
_atom_site_aniso_U_33
_atom_site_aniso_U_23
_atom_site_aniso_U_13
_atom_site_aniso_U_12
W1 0.02253(10) 0.01993(10) 0.01596(10) -0.00087(9) 0.00513(7) -0.00028(9)
F1 0.0314(14) 0.0275(16) 0.0208(14) 0.0026(11) 0.0068(12) 0.0051(11)
F2 0.0274(13) 0.0278(14) 0.0248(14) -0.0027(13) 0.0080(11) -0.0020(13)
N1 0.025(2) 0.022(2) 0.020(2) -0.0001(17) 0.0062(17) 0.0015(17)
N2 0.031(2) 0.019(2) 0.018(2) -0.0034(16) 0.0068(18) 0.0003(17)
C1 0.023(2) 0.034(3) 0.018(3) 0.004(2) 0.005(2) 0.001(2)
C2 0.026(3) 0.037(3) 0.033(3) -0.002(2) 0.007(2) 0.003(2)
C3 0.026(3) 0.034(3) 0.028(3) 0.001(2) 0.003(2) -0.005(2)
C4 0.032(3) 0.028(3) 0.015(2) -0.001(2) -0.003(2) -0.004(2)
C5 0.037(3) 0.024(3) 0.031(3) -0.006(2) -0.001(2) 0.002(2)
N3 0.0239(19) 0.023(2) 0.018(2) -0.0014(18) 0.0058(16) -0.0008(18)
N4 0.027(2) 0.025(2) 0.022(2) -0.0008(19) 0.0058(18) 0.0033(18)
C6 0.020(2) 0.027(3) 0.023(3) 0.004(2) 0.003(2) 0.000(2)
C7 0.031(3) 0.025(3) 0.033(3) 0.006(2) 0.008(2) -0.003(2)
C8 0.033(3) 0.029(3) 0.027(3) 0.006(2) 0.012(2) 0.002(2)
C9 0.020(2) 0.038(3) 0.014(2) -0.002(2) 0.003(2) 0.002(2)
C10 0.037(3) 0.043(3) 0.025(3) -0.006(2) 0.012(2) -0.003(2)
N5 0.023(2) 0.023(2) 0.019(2) -0.0013(17) 0.0054(18) -0.0017(16)
N6 0.021(2) 0.021(2) 0.025(2) -0.0041(17) 0.0074(18) -0.0007(17)
C11 0.022(2) 0.025(3) 0.028(3) 0.006(2) 0.007(2) -0.003(2)
C12 0.037(3) 0.043(3) 0.018(3) 0.003(2) 0.000(2) 0.001(2)
C13 0.034(3) 0.026(3) 0.031(3) 0.007(2) 0.000(2) 0.005(2)
C14 0.024(3) 0.023(3) 0.039(3) 0.003(2) 0.008(2) 0.003(2)
C15 0.039(3) 0.023(3) 0.050(4) -0.003(3) 0.009(3) 0.013(2)
B1 0.024(3) 0.029(3) 0.021(3) -0.002(2) 0.004(2) -0.001(2)
C16 0.009(2) 0.041(3) 0.009(2) -0.003(2) 0.0005(18) 0.005(2)
C17 0.016(2) 0.030(3) 0.024(3) 0.007(2) 0.004(2) 0.0008(19)
C18 0.019(2) 0.031(3) 0.018(3) -0.009(2) 0.005(2) -0.001(2)
C19 0.034(3) 0.028(3) 0.025(3) -0.004(2) 0.005(2) 0.003(2)
C20 0.036(3) 0.027(3) 0.043(4) -0.003(3) 0.003(3) 0.003(2)
C21 0.036(3) 0.044(4) 0.043(4) -0.026(3) 0.008(3) -0.001(3)
C22 0.046(3) 0.050(4) 0.030(3) -0.019(3) 0.016(3) -0.013(3)
C23 0.034(3) 0.036(3) 0.027(3) -0.004(2) 0.013(2) -0.009(2)
C24 0.024(3) 0.029(3) 0.023(3) -0.004(2) -0.006(2) 0.004(2)
C25 0.029(3) 0.032(3) 0.024(3) -0.002(2) 0.005(2) -0.008(2)
C26 0.034(3) 0.052(4) 0.032(3) 0.005(3) 0.011(3) -0.012(3)
C27 0.045(3) 0.038(3) 0.040(3) 0.012(3) 0.005(3) -0.015(3)
C28 0.049(3) 0.024(3) 0.042(3) 0.004(3) 0.009(3) -0.001(3)
C29 0.029(3) 0.032(3) 0.023(3) 0.001(2) 0.004(2) -0.003(2)
B2 0.052(4) 0.033(4) 0.033(4) 0.002(3) -0.003(3) -0.007(3)
F3 0.101(3) 0.053(2) 0.033(2) -0.0045(17) 0.001(2) 0.034(2)
F4 0.057(2) 0.073(2) 0.054(2) 0.007(2) -0.0172(18) 0.005(2)
F5 0.056(2) 0.060(2) 0.072(3) 0.017(2) -0.0037(19) -0.0240(19)
F6 0.078(2) 0.036(2) 0.074(3) -0.0217(18) 0.027(2) -0.0152(18)

loop_
_atom_type_symbol
_atom_type_description
_atom_type_scat_dispersion_real
_atom_type_scat_dispersion_imag
_atom_type_scat_source
C C 0.0033 0.0016 'International Tables Vol C Tables 4.2.6.8 and 6.1.1.4'
H H 0.0000 0.0000 'International Tables Vol C Tables 4.2.6.8 and 6.1.1.4'
B B 0.0013 0.0007 'International Tables Vol C Tables 4.2.6.8 and 6.1.1.4'
N N 0.0061 0.0033 'International Tables Vol C Tables 4.2.6.8 and 6.1.1.4'
F F 0.0171 0.0103 'International Tables Vol C Tables 4.2.6.8 and 6.1.1.4'
W W -0.8490 6.8722 'International Tables Vol C Tables 4.2.6.8 and 6.1.1.4'

loop_
_geom_angle_atom_site_label_1
_geom_angle_atom_site_label_2
_geom_angle_atom_site_label_3
_geom_angle
F1 W1 F2 101.60(11)
F1 W1 C17 87.11(15)
F2 W1 C17 84.34(15)
F1 W1 C16 108.19(14)
F2 W1 C16 110.11(14)
C17 W1 C16 38.16(18)
F1 W1 N5 163.01(12)
F2 W1 N5 84.34(13)
C17 W1 N5 109.44(16)
C16 W1 N5 84.12(15)
F1 W1 N1 84.93(12)
F2 W1 N1 162.89(12)
C17 W1 N1 111.98(16)
C16 W1 N1 82.23(16)
N5 W1 N1 85.24(14)
F1 W1 N3 82.44(12)
F2 W1 N3 82.98(12)
C17 W1 N3 161.59(17)
C16 W1 N3 160.25(17)
N5 W1 N3 82.53(14)
N1 W1 N3 82.23(13)
C1 N1 N2 107.0(4)
C1 N1 W1 131.7(3)
N2 N1 W1 121.3(3)
C4 N2 N1 108.5(4)
C4 N2 B1 130.9(4)
N1 N2 B1 120.4(4)
N1 C1 C3 109.0(4)
N1 C1 C2 122.4(4)
C3 C1 C2 128.5(4)
C1 C3 C4 107.0(4)
N2 C4 C3 108.5(4)
N2 C4 C5 122.7(4)
C3 C4 C5 128.7(4)
C6 N3 N4 107.1(4)
C6 N3 W1 132.2(3)
N4 N3 W1 120.5(3)
C9 N4 N3 109.4(4)
C9 N4 B1 131.0(4)
N3 N4 B1 119.6(4)
N3 C6 C8 108.9(4)
N3 C6 C7 122.3(4)
C8 C6 C7 128.8(4)
C6 C8 C9 107.2(4)
N4 C9 C8 107.4(4)
N4 C9 C10 122.6(4)
C8 C9 C10 129.9(4)
C11 N5 N6 107.1(4)
C11 N5 W1 131.0(3)
N6 N5 W1 121.9(3)
C14 N6 N5 109.1(4)
C14 N6 B1 130.8(4)
N5 N6 B1 120.1(4)
N5 C11 C13 108.6(4)
N5 C11 C12 122.8(4)
C13 C11 C12 128.5(5)
C11 C13 C14 107.5(4)
N6 C14 C13 107.8(4)
N6 C14 C15 123.1(5)
C13 C14 C15 129.1(4)
N2 B1 N6 108.4(4)
N2 B1 N4 106.7(4)
N6 B1 N4 106.6(4)
C17 C16 C24 146.4(4)
C17 C16 W1 69.9(3)
C24 C16 W1 143.6(3)
C16 C17 C18 149.2(5)
C16 C17 W1 71.9(3)
C18 C17 W1 138.7(3)
C19 C18 C23 119.8(4)
C19 C18 C17 120.0(4)
C23 C18 C17 120.3(4)
C18 C19 C20 119.9(5)
C21 C20 C19 119.5(5)
C20 C21 C22 121.1(5)
C23 C22 C21 119.7(5)
C22 C23 C18 120.1(5)
C29 C24 C16 122.8(4)
C29 C24 C25 116.8(5)
C16 C24 C25 120.4(4)
C26 C25 C24 121.5(5)
C25 C26 C27 119.7(5)
C26 C27 C28 120.1(5)
C29 C28 C27 119.3(5)
C28 C29 C24 122.5(5)
F4 B2 F3 109.5(5)
F4 B2 F6 110.9(5)
F3 B2 F6 108.8(5)
F4 B2 F5 109.7(5)
F3 B2 F5 109.8(5)
F6 B2 F5 108.1(5)

loop_
_geom_bond_atom_site_label_1
_geom_bond_atom_site_label_2
_geom_bond_distance
W1 F1 1.886(2)
W1 F2 1.894(2)
W1 C17 2.037(5)
W1 C16 2.062(4)
W1 N5 2.118(4)
W1 N1 2.122(4)
W1 N3 2.196(4)
N1 C1 1.362(5)
N1 N2 1.391(5)
N2 C4 1.347(5)
N2 B1 1.536(6)
C1 C3 1.374(6)
C1 C2 1.486(6)
C3 C4 1.383(6)
C4 C5 1.497(6)
N3 C6 1.343(6)
N3 N4 1.378(5)
N4 C9 1.341(6)
N4 B1 1.567(7)
C6 C8 1.375(6)
C6 C7 1.492(6)
C8 C9 1.380(6)
C9 C10 1.494(6)
N5 C11 1.360(6)
N5 N6 1.384(5)
N6 C14 1.338(6)
N6 B1 1.551(7)
C11 C13 1.366(6)
C11 C12 1.500(6)
C13 C14 1.386(7)
C14 C15 1.490(6)
C16 C17 1.340(6)
C16 C24 1.401(6)
C17 C18 1.456(6)
C18 C19 1.385(7)
C18 C23 1.394(6)
C19 C20 1.389(7)
C20 C21 1.373(7)
C21 C22 1.380(7)
C22 C23 1.373(7)
C24 C29 1.397(6)
C24 C25 1.411(6)
C25 C26 1.379(7)
C26 C27 1.383(7)
C27 C28 1.398(7)
C28 C29 1.366(6)
B2 F4 1.376(7)
B2 F3 1.378(7)
B2 F6 1.386(7)
B2 F5 1.391(7)
